data_4302448
loop_
_publ_author_name
'Priyabrata Banerjee'
'Stephen Sproules'
'Thomas Weyherm\"uller'
'Serena DeBeer George'
'Karl Wieghardt'

_publ_section_title
;
Electronic Structure of the [Tris(dithiolene)chromium]z (z= 0, 1-, 2-,
3-) Electron Transfer Series and Their Manganese(IV) Analogues. An X-ray
Absorption Spectroscopic and Density Functional Theoretical Study
;
_journal_name_full 'Inorganic Chemistry'
_journal_page_first 5829
_journal_page_last 5847
_journal_paper_doi 10.1021/ic900154v
_journal_volume 48
_journal_year 2009
_chemical_formula_moiety '2 (C16 H36 N), (C18 H6 Cl6 Cr S6), (C2 H3 N)'
_chemical_formula_sum 'C52 H81 Cl6 Cr N3 S6'
_chemical_formula_weight 1205.26
_chemical_name_systematic
; 
 ? 
;
_space_group_IT_number 14
_symmetry_cell_setting monoclinic
_symmetry_space_group_name_Hall '-P 2ybc'
_symmetry_space_group_name_H-M 'P 1 21/c 1'
_atom_sites_solution_hydrogens geom
_atom_sites_solution_primary direct
_atom_sites_solution_secondary difmap
_audit_creation_method SHELXL-97
_cell_angle_alpha 90.00
_cell_angle_beta 96.716(4)
_cell_angle_gamma 90.00
_cell_formula_units_Z 4
_cell_length_a 11.0410(3)
_cell_length_b 21.7366(6)
_cell_length_c 26.2475(8)
_cell_measurement_reflns_used 191781
_cell_measurement_temperature 100(2)
_cell_measurement_theta_max 25.68
_cell_measurement_theta_min 2.91
_cell_volume 6256.0(3)
_computing_cell_refinement 'Bruker AXS Collect Software'
_computing_data_collection 'Bruker AXS Collect Software'
_computing_data_reduction 'Bruker AXS Collect Software'
_computing_structure_refinement 'SHELXL-97 (Sheldrick, 1997)'
_computing_structure_solution 'SHELXS-97 (Sheldrick, 1990)'
_diffrn_ambient_temperature 100(2)
_diffrn_measured_fraction_theta_full 0.997
_diffrn_measured_fraction_theta_max 0.997
_diffrn_measurement_device_type 'Bruker-Nonius KappaCCD'
_diffrn_measurement_method '576 images at 1.0 deg stepwise rotation in omega and phi, 300 sec./frame'
_diffrn_radiation_monochromator graphite
_diffrn_radiation_source 'rotating anode, 50 kV, 60 mA'
_diffrn_radiation_type MoK\a
_diffrn_radiation_wavelength 0.71073
_diffrn_reflns_av_R_equivalents 0.0795
_diffrn_reflns_av_sigmaI/netI 0.0590
_diffrn_reflns_limit_h_max 13
_diffrn_reflns_limit_h_min -13
_diffrn_reflns_limit_k_max 25
_diffrn_reflns_limit_k_min -25
_diffrn_reflns_limit_l_max 31
_diffrn_reflns_limit_l_min -25
_diffrn_reflns_number 72230
_diffrn_reflns_theta_full 25.00
_diffrn_reflns_theta_max 25.00
_diffrn_reflns_theta_min 2.92
_exptl_absorpt_coefficient_mu 0.674
_exptl_absorpt_correction_T_max 0.9692
_exptl_absorpt_correction_T_min 0.7251
_exptl_absorpt_correction_type multi-scan
_exptl_absorpt_process_details SADABS
_exptl_crystal_density_diffrn 1.280
_exptl_crystal_density_method 'not measured'
_exptl_crystal_description needle
_exptl_crystal_F_000 2544
_exptl_crystal_size_max 0.33
_exptl_crystal_size_mid 0.13
_exptl_crystal_size_min 0.02
_platon_squeeze_details
;
;
_refine_diff_density_max 0.995
_refine_diff_density_min -0.656
_refine_diff_density_rms 0.078
_refine_ls_extinction_method none
_refine_ls_goodness_of_fit_ref 1.081
_refine_ls_hydrogen_treatment constr
_refine_ls_matrix_type full
_refine_ls_number_parameters 633
_refine_ls_number_reflns 10975
_refine_ls_number_restraints 15
_refine_ls_restrained_S_all 1.080
_refine_ls_R_factor_all 0.1088
_refine_ls_R_factor_gt 0.0779
_refine_ls_shift/su_max 0.005
_refine_ls_shift/su_mean 0.000
_refine_ls_structure_factor_coef Fsqd
_refine_ls_weighting_details 'calc w=1/[\s^2^(Fo^2^)+(0.0400P)^2^+25.2118P] where P=(Fo^2^+2Fc^2^)/3'
_refine_ls_weighting_scheme calc
_refine_ls_wR_factor_gt 0.1588
_refine_ls_wR_factor_ref 0.1711
_reflns_number_gt 7900
_reflns_number_total 10975
_reflns_threshold_expression >2sigma(I)
_cod_data_source_file ic900154v_si_002_1.cif
_cod_data_source_block 1
_cod_depositor_comments
;
The following automatic conversions were performed:
'_exptl_absorpt_correction_type' value 'Multi-Scan' changed to
'multi-scan' according to
'/home/saulius/struct/CIF-dictionaries/cif_core.dic' dictionary named
'cif_core.dic' version 2.4.1 from 2010-06-29.

Automatic conversion script
Id: cif_fix_enum 1527 2010-12-29 10:47:43Z saulius 
;
_cod_database_code 4302448

loop_
_symmetry_equiv_pos_as_xyz
'x, y, z'
'-x, y+1/2, -z+1/2'
'-x, -y, -z'
'x, -y-1/2, z-1/2'

loop_
_atom_site_label
_atom_site_type_symbol
_atom_site_fract_x
_atom_site_fract_y
_atom_site_fract_z
_atom_site_U_iso_or_equiv
_atom_site_adp_type
_atom_site_occupancy
_atom_site_symmetry_multiplicity
_atom_site_calc_flag
_atom_site_refinement_flags
_atom_site_disorder_assembly
_atom_site_disorder_group
Cr1 Cr 0.44825(7) 0.25186(4) 0.33111(4) 0.0354(2) Uani 1 1 d . . .
S1 S 0.54026(14) 0.27386(7) 0.25848(6) 0.0465(4) Uani 1 1 d . . .
S2 S 0.28994(12) 0.20996(6) 0.27629(6) 0.0379(3) Uani 1 1 d . . .
C1 C 0.4245(6) 0.2638(2) 0.2082(2) 0.0425(14) Uani 1 1 d . . .
C2 C 0.3127(5) 0.2376(3) 0.2160(2) 0.0429(14) Uani 1 1 d . . .
C3 C 0.2233(6) 0.2323(3) 0.1736(3) 0.0567(18) Uani 1 1 d . . .
C4 C 0.2418(8) 0.2532(4) 0.1257(3) 0.072(2) Uani 1 1 d . . .
H4 H 0.1789 0.2497 0.0978 0.087 Uiso 1 1 calc R . .
C5 C 0.3536(9) 0.2795(4) 0.1182(3) 0.081(3) Uani 1 1 d . . .
H5 H 0.3674 0.2939 0.0852 0.097 Uiso 1 1 calc R . .
C6 C 0.4434(7) 0.2844(3) 0.1587(3) 0.0623(19) Uani 1 1 d . . .
Cl3 Cl 0.08246(16) 0.20001(9) 0.18189(8) 0.0708(6) Uani 1 1 d . . .
Cl6 Cl 0.5811(2) 0.31864(9) 0.14729(8) 0.0856(7) Uani 1 1 d . . .
S11 S 0.59152(12) 0.17327(6) 0.35200(6) 0.0384(3) Uani 1 1 d . . .
S12 S 0.34531(12) 0.20914(7) 0.39661(6) 0.0409(3) Uani 1 1 d . . .
C11 C 0.5536(5) 0.1401(2) 0.4086(2) 0.0393(13) Uani 1 1 d . . .
C12 C 0.4438(5) 0.1548(3) 0.4276(2) 0.0403(13) Uani 1 1 d . . .
C13 C 0.4139(6) 0.1260(3) 0.4720(2) 0.0508(16) Uani 1 1 d . . .
C14 C 0.4912(7) 0.0842(3) 0.4991(3) 0.0645(19) Uani 1 1 d . . .
H14 H 0.4699 0.0660 0.5298 0.077 Uiso 1 1 calc R . .
C15 C 0.6000(7) 0.0693(3) 0.4806(3) 0.064(2) Uani 1 1 d . . .
H15 H 0.6542 0.0406 0.4986 0.076 Uiso 1 1 calc R . .
C16 C 0.6297(6) 0.0963(3) 0.4361(3) 0.0514(16) Uani 1 1 d . . .
Cl13 Cl 0.27458(17) 0.14136(9) 0.49480(7) 0.0654(5) Uani 1 1 d . . .
Cl16 Cl 0.76782(15) 0.07508(8) 0.41356(8) 0.0658(5) Uani 1 1 d . . .
S21 S 0.58887(11) 0.31085(7) 0.38322(6) 0.0407(4) Uani 1 1 d . . .
S22 S 0.32026(12) 0.33680(6) 0.33135(6) 0.0356(3) Uani 1 1 d . . .
C21 C 0.5168(5) 0.3798(2) 0.3956(2) 0.0345(12) Uani 1 1 d . . .
C22 C 0.3952(5) 0.3905(2) 0.3730(2) 0.0329(12) Uani 1 1 d . . .
C23 C 0.3406(5) 0.4454(2) 0.3851(2) 0.0361(13) Uani 1 1 d . . .
C24 C 0.3984(5) 0.4890(3) 0.4177(2) 0.0405(14) Uani 1 1 d . . .
H24 H 0.3573 0.5257 0.4252 0.049 Uiso 1 1 calc R . .
C25 C 0.5177(5) 0.4783(3) 0.4394(2) 0.0392(13) Uani 1 1 d . . .
H25 H 0.5600 0.5078 0.4615 0.047 Uiso 1 1 calc R . .
C26 C 0.5733(5) 0.4237(2) 0.4282(2) 0.0361(13) Uani 1 1 d . . .
Cl23 Cl 0.19065(12) 0.46091(6) 0.35797(6) 0.0447(4) Uani 1 1 d . . .
Cl26 Cl 0.72217(12) 0.41079(7) 0.45780(6) 0.0483(4) Uani 1 1 d . . .
N30 N 0.9678(4) 0.2564(2) 0.38727(19) 0.0401(11) Uani 1 1 d . . .
C31 C 0.8957(5) 0.2933(3) 0.3456(2) 0.0429(14) Uani 1 1 d . . .
H31A H 0.8278 0.2675 0.3296 0.052 Uiso 1 1 calc R . .
H31B H 0.8593 0.3290 0.3616 0.052 Uiso 1 1 calc R . .
C32 C 0.9663(5) 0.3166(3) 0.3040(2) 0.0509(16) Uani 1 1 d . . .
H32A H 1.0180 0.2832 0.2927 0.061 Uiso 1 1 calc R . .
H32B H 1.0203 0.3507 0.3174 0.061 Uiso 1 1 calc R . .
C33 C 0.8782(7) 0.3392(4) 0.2585(3) 0.070(2) Uani 1 1 d . . .
H33A H 0.8260 0.3045 0.2450 0.084 Uiso 1 1 calc R . .
H33B H 0.8243 0.3711 0.2706 0.084 Uiso 1 1 calc R . .
C34 C 0.9397(8) 0.3648(4) 0.2168(4) 0.090(3) Uani 1 1 d . . .
H34A H 0.9858 0.4015 0.2291 0.135 Uiso 1 1 calc R . .
H34B H 0.8790 0.3759 0.1881 0.135 Uiso 1 1 calc R . .
H34C H 0.9957 0.3341 0.2055 0.135 Uiso 1 1 calc R . .
C35 C 0.8780(5) 0.2384(3) 0.4251(2) 0.0435(14) Uani 1 1 d . . .
H35A H 0.8318 0.2756 0.4328 0.052 Uiso 1 1 calc R . .
H35B H 0.8188 0.2088 0.4077 0.052 Uiso 1 1 calc R . .
C36 C 0.9324(5) 0.2101(3) 0.4758(3) 0.0503(16) Uani 1 1 d . . .
H36A H 1.0027 0.2349 0.4909 0.060 Uiso 1 1 calc R . .
H36B H 0.9616 0.1679 0.4698 0.060 Uiso 1 1 calc R . .
C37 C 0.8348(6) 0.2080(3) 0.5127(3) 0.0583(18) Uani 1 1 d . . .
H37A H 0.8069 0.2504 0.5185 0.070 Uiso 1 1 calc R . .
H37B H 0.7638 0.1843 0.4966 0.070 Uiso 1 1 calc R . .
C38 C 0.8798(7) 0.1793(4) 0.5635(3) 0.081(2) Uani 1 1 d . . .
H38A H 0.9108 0.1379 0.5579 0.121 Uiso 1 1 calc R . .
H38B H 0.8125 0.1767 0.5847 0.121 Uiso 1 1 calc R . .
H38C H 0.9454 0.2046 0.5810 0.121 Uiso 1 1 calc R . .
C39 C 1.0728(5) 0.2927(3) 0.4138(2) 0.0402(14) Uani 1 1 d . . .
H39A H 1.1270 0.3047 0.3880 0.048 Uiso 1 1 calc R . .
H39B H 1.1202 0.2655 0.4390 0.048 Uiso 1 1 calc R . .
C40 C 1.0379(5) 0.3499(3) 0.4412(2) 0.0409(13) Uani 1 1 d . . .
H40A H 0.9736 0.3400 0.4632 0.049 Uiso 1 1 calc R . .
H40B H 1.0054 0.3812 0.4159 0.049 Uiso 1 1 calc R . .
C41 C 1.1508(5) 0.3754(3) 0.4743(2) 0.0445(14) Uani 1 1 d . . .
H41A H 1.1747 0.3466 0.5030 0.053 Uiso 1 1 calc R . .
H41B H 1.2194 0.3780 0.4533 0.053 Uiso 1 1 calc R . .
C42 C 1.1277(7) 0.4385(3) 0.4959(3) 0.0630(19) Uani 1 1 d . . .
H42A H 1.1072 0.4675 0.4676 0.094 Uiso 1 1 calc R . .
H42B H 1.2011 0.4526 0.5172 0.094 Uiso 1 1 calc R . .
H42C H 1.0597 0.4361 0.5167 0.094 Uiso 1 1 calc R . .
C43 C 1.0228(5) 0.1990(3) 0.3658(2) 0.0452(15) Uani 1 1 d . . .
H43A H 1.0496 0.1712 0.3948 0.054 Uiso 1 1 calc R . .
H43B H 1.0967 0.2115 0.3503 0.054 Uiso 1 1 calc R . .
C44 C 0.9410(5) 0.1623(3) 0.3257(2) 0.0439(14) Uani 1 1 d . . .
H44A H 0.8627 0.1527 0.3388 0.053 Uiso 1 1 calc R . .
H44B H 0.9237 0.1867 0.2939 0.053 Uiso 1 1 calc R . .
C45 C 1.0065(5) 0.1030(3) 0.3146(3) 0.0514(16) Uani 1 1 d . . .
H45A H 1.0896 0.1131 0.3066 0.062 Uiso 1 1 calc R . .
H45B H 1.0148 0.0770 0.3458 0.062 Uiso 1 1 calc R . .
C46 C 0.9415(6) 0.0668(3) 0.2707(3) 0.0601(18) Uani 1 1 d . . .
H46A H 0.8590 0.0566 0.2784 0.090 Uiso 1 1 calc R . .
H46B H 0.9866 0.0289 0.2660 0.090 Uiso 1 1 calc R . .
H46C H 0.9364 0.0915 0.2393 0.090 Uiso 1 1 calc R . .
N50 N -0.5182(4) 0.0314(2) 0.24279(19) 0.0392(11) Uani 1 1 d . B .
C51 C -0.5834(5) 0.0455(3) 0.2896(2) 0.0440(14) Uani 1 1 d D . .
H51A H -0.5197 0.0550 0.3182 0.053 Uiso 1 1 calc R A 1
H51B H -0.6306 0.0838 0.2820 0.053 Uiso 1 1 calc R A 1
C52 C -0.669(5) -0.0011(16) 0.3095(12) 0.056(4) Uani 0.618(9) 1 d PD B 1
H52A H -0.7478 -0.0010 0.2870 0.068 Uiso 0.618(9) 1 calc PR B 1
H52B H -0.6335 -0.0427 0.3084 0.068 Uiso 0.618(9) 1 calc PR B 1
C53 C -0.6923(12) 0.0135(9) 0.3640(6) 0.055(4) Uani 0.618(9) 1 d PD B 1
H53A H -0.7216 0.0565 0.3652 0.066 Uiso 0.618(9) 1 calc PR B 1
H53B H -0.6141 0.0108 0.3865 0.066 Uiso 0.618(9) 1 calc PR B 1
C54 C -0.7843(9) -0.0284(5) 0.3852(4) 0.058(3) Uani 0.618(9) 1 d PD B 1
H54A H -0.8567 -0.0323 0.3600 0.088 Uiso 0.618(9) 1 calc PR B 1
H54B H -0.8076 -0.0109 0.4170 0.088 Uiso 0.618(9) 1 calc PR B 1
H54C H -0.7479 -0.0691 0.3922 0.088 Uiso 0.618(9) 1 calc PR B 1
C52X C -0.671(8) -0.007(3) 0.298(2) 0.056(4) Uani 0.382(9) 1 d PD B 2
H52C H -0.7346 -0.0104 0.2683 0.068 Uiso 0.382(9) 1 calc PR B 2
H52D H -0.6268 -0.0461 0.3030 0.068 Uiso 0.382(9) 1 calc PR B 2
C53X C -0.727(2) 0.0115(18) 0.3460(10) 0.055(4) Uani 0.382(9) 1 d PD B 2
H53C H -0.7383 0.0566 0.3470 0.066 Uiso 0.382(9) 1 calc PR B 2
H53D H -0.8069 -0.0086 0.3463 0.066 Uiso 0.382(9) 1 calc PR B 2
C54X C -0.6401(16) -0.0092(9) 0.3918(7) 0.058(3) Uani 0.382(9) 1 d PD B 2
H54D H -0.6290 -0.0538 0.3904 0.088 Uiso 0.382(9) 1 calc PR B 2
H54E H -0.6742 0.0017 0.4235 0.088 Uiso 0.382(9) 1 calc PR B 2
H54F H -0.5611 0.0113 0.3913 0.088 Uiso 0.382(9) 1 calc PR B 2
C55 C -0.6083(5) 0.0176(3) 0.1962(2) 0.0478(15) Uani 1 1 d . . .
H55A H -0.6569 -0.0189 0.2037 0.057 Uiso 1 1 calc R B .
H55B H -0.5621 0.0067 0.1673 0.057 Uiso 1 1 calc R . .
C56 C -0.6954(5) 0.0699(3) 0.1792(3) 0.0509(16) Uani 1 1 d . B .
H56A H -0.6485 0.1061 0.1698 0.061 Uiso 1 1 calc R . .
H56B H -0.7413 0.0819 0.2079 0.061 Uiso 1 1 calc R . .
C57 C -0.7845(5) 0.0498(3) 0.1332(3) 0.0533(17) Uani 1 1 d . . .
H57A H -0.8300 0.0864 0.1189 0.064 Uiso 1 1 calc R B .
H57B H -0.7371 0.0337 0.1063 0.064 Uiso 1 1 calc R . .
C58 C -0.8748(6) 0.0015(4) 0.1449(3) 0.074(2) Uani 1 1 d . B .
H58A H -0.8317 -0.0369 0.1546 0.111 Uiso 1 1 calc R . .
H58B H -0.9335 -0.0055 0.1144 0.111 Uiso 1 1 calc R . .
H58C H -0.9182 0.0155 0.1733 0.111 Uiso 1 1 calc R . .
C59 C -0.4438(5) 0.0888(2) 0.2346(2) 0.0376(13) Uani 1 1 d . . .
H59A H -0.3843 0.0949 0.2654 0.045 Uiso 1 1 calc R B .
H59B H -0.4996 0.1246 0.2320 0.045 Uiso 1 1 calc R . .
C60 C -0.3742(5) 0.0888(3) 0.1875(2) 0.0414(14) Uani 1 1 d . B .
H60A H -0.3120 0.0559 0.1909 0.050 Uiso 1 1 calc R . .
H60B H -0.4314 0.0805 0.1563 0.050 Uiso 1 1 calc R . .
C61 C -0.3130(5) 0.1504(3) 0.1821(2) 0.0453(14) Uani 1 1 d . . .
H61A H -0.2597 0.1595 0.2142 0.054 Uiso 1 1 calc R B .
H61B H -0.3761 0.1828 0.1772 0.054 Uiso 1 1 calc R . .
C62 C -0.2369(6) 0.1519(3) 0.1372(3) 0.0536(16) Uani 1 1 d . B .
H62A H -0.1739 0.1200 0.1419 0.080 Uiso 1 1 calc R . .
H62B H -0.1982 0.1923 0.1357 0.080 Uiso 1 1 calc R . .
H62C H -0.2898 0.1444 0.1052 0.080 Uiso 1 1 calc R . .
C63 C -0.4359(5) -0.0248(2) 0.2520(2) 0.0442(15) Uani 1 1 d . . .
H63A H -0.4880 -0.0620 0.2494 0.053 Uiso 1 1 calc R B .
H63B H -0.3830 -0.0270 0.2241 0.053 Uiso 1 1 calc R . .
C64 C -0.3558(5) -0.0268(3) 0.3025(2) 0.0460(15) Uani 1 1 d . B .
H64A H -0.4070 -0.0337 0.3306 0.055 Uiso 1 1 calc R . .
H64B H -0.3139 0.0132 0.3086 0.055 Uiso 1 1 calc R . .
C65 C -0.2614(5) -0.0778(3) 0.3032(3) 0.0465(15) Uani 1 1 d . . .
H65A H -0.2107 -0.0710 0.2750 0.056 Uiso 1 1 calc R B .
H65B H -0.3036 -0.1178 0.2971 0.056 Uiso 1 1 calc R . .
C66 C -0.1785(6) -0.0804(3) 0.3544(3) 0.0611(18) Uani 1 1 d . B .
H66A H -0.1296 -0.0427 0.3587 0.092 Uiso 1 1 calc R . .
H66B H -0.1243 -0.1161 0.3545 0.092 Uiso 1 1 calc R . .
H66C H -0.2288 -0.0840 0.3827 0.092 Uiso 1 1 calc R . .
N70 N 0.4331(5) 0.3718(3) 0.5666(3) 0.0657(17) Uani 1 1 d . . .
C71 C 0.4655(6) 0.3350(4) 0.5446(3) 0.0528(16) Uani 1 1 d . . .
C72 C 0.5128(7) 0.2838(4) 0.5155(3) 0.072(2) Uani 1 1 d . . .
H72A H 0.5718 0.2998 0.4936 0.109 Uiso 1 1 calc R . .
H72B H 0.4451 0.2641 0.4940 0.109 Uiso 1 1 calc R . .
H72C H 0.5529 0.2535 0.5395 0.109 Uiso 1 1 calc R . .

loop_
_atom_site_aniso_label
_atom_site_aniso_U_11
_atom_site_aniso_U_22
_atom_site_aniso_U_33
_atom_site_aniso_U_23
_atom_site_aniso_U_13
_atom_site_aniso_U_12
Cr1 0.0264(4) 0.0383(5) 0.0413(5) -0.0011(4) 0.0033(4) 0.0012(4)
S1 0.0448(8) 0.0473(9) 0.0502(10) -0.0030(7) 0.0168(7) -0.0045(7)
S2 0.0305(7) 0.0391(8) 0.0426(9) -0.0029(6) -0.0027(6) 0.0000(6)
C1 0.059(4) 0.032(3) 0.038(3) 0.002(3) 0.011(3) 0.017(3)
C2 0.050(3) 0.038(3) 0.040(3) -0.004(3) 0.001(3) 0.014(3)
C3 0.057(4) 0.057(4) 0.053(4) -0.005(3) -0.009(3) 0.023(3)
C4 0.091(6) 0.083(6) 0.040(4) -0.004(4) -0.008(4) 0.045(5)
C5 0.119(7) 0.077(5) 0.051(5) 0.015(4) 0.027(5) 0.055(5)
C6 0.086(5) 0.050(4) 0.051(4) 0.007(3) 0.012(4) 0.027(4)
Cl3 0.0528(10) 0.0803(13) 0.0716(12) -0.0218(10) -0.0246(9) 0.0160(9)
Cl6 0.1254(18) 0.0595(11) 0.0828(15) 0.0155(10) 0.0576(13) 0.0064(11)
S11 0.0288(7) 0.0371(7) 0.0485(9) -0.0046(7) 0.0018(6) 0.0012(6)
S12 0.0274(7) 0.0537(9) 0.0413(9) 0.0018(7) 0.0025(6) -0.0007(6)
C11 0.042(3) 0.027(3) 0.045(4) -0.006(3) -0.009(3) -0.006(2)
C12 0.040(3) 0.035(3) 0.043(4) -0.004(3) -0.001(3) -0.008(2)
C13 0.061(4) 0.048(4) 0.043(4) -0.005(3) 0.002(3) -0.018(3)
C14 0.082(5) 0.054(4) 0.056(5) 0.013(4) 0.000(4) -0.015(4)
C15 0.077(5) 0.042(4) 0.066(5) 0.016(3) -0.016(4) -0.007(3)
C16 0.053(4) 0.035(3) 0.062(4) -0.002(3) -0.012(3) -0.004(3)
Cl13 0.0688(11) 0.0791(12) 0.0504(10) 0.0017(9) 0.0163(8) -0.0214(9)
Cl16 0.0564(10) 0.0448(9) 0.0916(14) -0.0009(9) -0.0107(9) 0.0134(7)
S21 0.0240(6) 0.0412(8) 0.0558(10) -0.0088(7) 0.0007(6) 0.0023(6)
S22 0.0274(6) 0.0353(7) 0.0433(8) -0.0005(6) 0.0011(6) 0.0011(5)
C21 0.031(3) 0.034(3) 0.037(3) 0.001(2) 0.002(2) -0.002(2)
C22 0.035(3) 0.030(3) 0.033(3) 0.005(2) 0.002(2) 0.002(2)
C23 0.027(3) 0.037(3) 0.046(3) 0.002(3) 0.010(2) 0.001(2)
C24 0.039(3) 0.032(3) 0.052(4) 0.001(3) 0.012(3) 0.006(2)
C25 0.037(3) 0.042(3) 0.040(3) -0.002(3) 0.009(3) -0.006(2)
C26 0.027(3) 0.038(3) 0.043(3) -0.003(3) 0.003(2) -0.002(2)
Cl23 0.0313(7) 0.0377(7) 0.0649(10) 0.0055(7) 0.0040(7) 0.0058(6)
Cl26 0.0347(7) 0.0453(8) 0.0620(10) -0.0081(7) -0.0072(7) -0.0027(6)
N30 0.025(2) 0.045(3) 0.049(3) -0.008(2) -0.001(2) 0.002(2)
C31 0.028(3) 0.049(3) 0.049(4) -0.011(3) -0.005(3) 0.006(2)
C32 0.038(3) 0.064(4) 0.050(4) -0.006(3) -0.001(3) 0.007(3)
C33 0.060(4) 0.092(6) 0.055(5) 0.014(4) 0.000(4) 0.005(4)
C34 0.080(6) 0.097(7) 0.094(7) 0.007(5) 0.014(5) -0.002(5)
C35 0.027(3) 0.051(4) 0.052(4) -0.008(3) 0.003(3) -0.005(2)
C36 0.038(3) 0.052(4) 0.061(4) 0.003(3) 0.007(3) -0.001(3)
C37 0.046(4) 0.074(5) 0.057(4) -0.007(4) 0.012(3) -0.017(3)
C38 0.076(5) 0.100(6) 0.070(6) 0.008(5) 0.022(4) -0.002(5)
C39 0.024(3) 0.048(3) 0.049(4) -0.002(3) 0.002(2) -0.003(2)
C40 0.031(3) 0.047(3) 0.044(3) -0.007(3) -0.003(2) -0.002(2)
C41 0.037(3) 0.049(3) 0.046(4) -0.001(3) -0.001(3) -0.010(3)
C42 0.070(5) 0.059(4) 0.057(5) -0.012(4) -0.003(4) -0.013(4)
C43 0.027(3) 0.051(4) 0.056(4) -0.009(3) -0.001(3) 0.001(3)
C44 0.027(3) 0.053(4) 0.051(4) -0.011(3) 0.003(3) -0.003(3)
C45 0.043(3) 0.045(4) 0.067(5) -0.007(3) 0.010(3) -0.003(3)
C46 0.053(4) 0.052(4) 0.076(5) -0.019(4) 0.010(4) 0.000(3)
N50 0.035(2) 0.034(2) 0.048(3) -0.003(2) 0.002(2) -0.004(2)
C51 0.037(3) 0.041(3) 0.055(4) 0.001(3) 0.010(3) -0.001(3)
C52 0.059(4) 0.035(7) 0.081(15) -0.010(7) 0.034(11) -0.005(5)
C53 0.044(9) 0.064(5) 0.056(12) 0.026(10) 0.003(8) 0.009(8)
C54 0.051(5) 0.060(6) 0.064(7) 0.009(5) 0.004(5) -0.013(5)
C52X 0.059(4) 0.035(7) 0.081(15) -0.010(7) 0.034(11) -0.005(5)
C53X 0.044(9) 0.064(5) 0.056(12) 0.026(10) 0.003(8) 0.009(8)
C54X 0.051(5) 0.060(6) 0.064(7) 0.009(5) 0.004(5) -0.013(5)
C55 0.041(3) 0.045(3) 0.056(4) -0.011(3) 0.000(3) -0.004(3)
C56 0.043(3) 0.042(3) 0.066(4) -0.005(3) -0.002(3) 0.000(3)
C57 0.038(3) 0.056(4) 0.064(4) -0.011(3) -0.004(3) 0.002(3)
C58 0.046(4) 0.103(6) 0.072(5) -0.011(5) 0.002(4) -0.018(4)
C59 0.030(3) 0.031(3) 0.052(4) 0.001(3) 0.003(3) -0.001(2)
C60 0.038(3) 0.040(3) 0.045(4) -0.011(3) 0.004(3) -0.001(2)
C61 0.043(3) 0.037(3) 0.055(4) -0.003(3) 0.005(3) 0.004(3)
C62 0.048(4) 0.051(4) 0.062(4) 0.004(3) 0.007(3) -0.008(3)
C63 0.037(3) 0.031(3) 0.064(4) 0.001(3) 0.005(3) -0.002(2)
C64 0.045(3) 0.041(3) 0.051(4) 0.003(3) 0.001(3) -0.003(3)
C65 0.040(3) 0.036(3) 0.063(4) 0.008(3) 0.002(3) -0.003(3)
C66 0.058(4) 0.054(4) 0.069(5) 0.010(4) -0.003(4) 0.009(3)
N70 0.060(4) 0.037(3) 0.099(5) -0.001(3) 0.004(3) 0.001(3)
C71 0.047(4) 0.060(4) 0.050(4) 0.003(4) 0.001(3) -0.013(3)
C72 0.089(5) 0.080(5) 0.053(5) -0.029(4) 0.028(4) -0.035(4)

loop_
_atom_type_symbol
_atom_type_description
_atom_type_scat_dispersion_real
_atom_type_scat_dispersion_imag
_atom_type_scat_source
C C 0.0033 0.0016 'International Tables Vol C Tables 4.2.6.8 and 6.1.1.4'
H H 0.0000 0.0000 'International Tables Vol C Tables 4.2.6.8 and 6.1.1.4'
N N 0.0061 0.0033 'International Tables Vol C Tables 4.2.6.8 and 6.1.1.4'
S S 0.1246 0.1234 'International Tables Vol C Tables 4.2.6.8 and 6.1.1.4'
Cl Cl 0.1484 0.1585 'International Tables Vol C Tables 4.2.6.8 and 6.1.1.4'
Cr Cr 0.3209 0.6236 'International Tables Vol C Tables 4.2.6.8 and 6.1.1.4'

loop_
_geom_angle_atom_site_label_1
_geom_angle_atom_site_label_2
_geom_angle_atom_site_label_3
_geom_angle
_geom_angle_site_symmetry_1
_geom_angle_site_symmetry_3
_geom_angle_publ_flag
S1 Cr1 S2 86.64(6) . . ?
S1 Cr1 S22 99.42(6) . . ?
S2 Cr1 S22 84.22(5) . . ?
S1 Cr1 S21 92.48(6) . . ?
S2 Cr1 S21 169.59(6) . . ?
S22 Cr1 S21 85.70(6) . . ?
S1 Cr1 S11 89.66(6) . . ?
S2 Cr1 S11 107.31(6) . . ?
S22 Cr1 S11 165.83(7) . . ?
S21 Cr1 S11 83.05(5) . . ?
S1 Cr1 S12 167.83(7) . . ?
S2 Cr1 S12 84.55(6) . . ?
S22 Cr1 S12 88.04(6) . . ?
S21 Cr1 S12 97.68(6) . . ?
S11 Cr1 S12 84.97(6) . . ?
C1 S1 Cr1 104.1(2) . . ?
C2 S2 Cr1 104.5(2) . . ?
C2 C1 C6 119.4(6) . . ?
C2 C1 S1 121.7(5) . . ?
C6 C1 S1 118.9(5) . . ?
C1 C2 C3 118.0(6) . . ?
C1 C2 S2 119.8(5) . . ?
C3 C2 S2 122.1(5) . . ?
C4 C3 C2 122.2(7) . . ?
C4 C3 Cl3 118.5(6) . . ?
C2 C3 Cl3 119.2(5) . . ?
C3 C4 C5 119.5(7) . . ?
C6 C5 C4 119.7(7) . . ?
C5 C6 C1 121.2(7) . . ?
C5 C6 Cl6 117.7(6) . . ?
C1 C6 Cl6 121.1(6) . . ?
C11 S11 Cr1 106.07(19) . . ?
C12 S12 Cr1 106.2(2) . . ?
C12 C11 C16 117.3(6) . . ?
C12 C11 S11 120.9(4) . . ?
C16 C11 S11 121.8(5) . . ?
C13 C12 C11 119.7(6) . . ?
C13 C12 S12 119.9(5) . . ?
C11 C12 S12 120.5(4) . . ?
C14 C13 C12 122.1(6) . . ?
C14 C13 Cl13 117.6(5) . . ?
C12 C13 Cl13 120.3(5) . . ?
C15 C14 C13 118.7(7) . . ?
C16 C15 C14 119.9(6) . . ?
C15 C16 C11 122.3(6) . . ?
C15 C16 Cl16 118.3(5) . . ?
C11 C16 Cl16 119.5(5) . . ?
C21 S21 Cr1 107.13(18) . . ?
C22 S22 Cr1 106.83(18) . . ?
C26 C21 C22 118.8(5) . . ?
C26 C21 S21 121.7(4) . . ?
C22 C21 S21 119.5(4) . . ?
C23 C22 C21 117.3(5) . . ?
C23 C22 S22 122.2(4) . . ?
C21 C22 S22 120.6(4) . . ?
C24 C23 C22 123.3(5) . . ?
C24 C23 Cl23 117.7(4) . . ?
C22 C23 Cl23 119.0(4) . . ?
C23 C24 C25 119.1(5) . . ?
C26 C25 C24 118.6(5) . . ?
C21 C26 C25 123.0(5) . . ?
C21 C26 Cl26 119.7(4) . . ?
C25 C26 Cl26 117.3(4) . . ?
C39 N30 C31 111.8(4) . . ?
C39 N30 C43 106.3(4) . . ?
C31 N30 C43 111.5(4) . . ?
C39 N30 C35 110.9(4) . . ?
C31 N30 C35 106.3(4) . . ?
C43 N30 C35 110.2(4) . . ?
C32 C31 N30 115.6(4) . . ?
C31 C32 C33 109.8(5) . . ?
C34 C33 C32 113.4(6) . . ?
C36 C35 N30 116.7(4) . . ?
C35 C36 C37 109.3(5) . . ?
C38 C37 C36 112.9(6) . . ?
N30 C39 C40 115.2(4) . . ?
C39 C40 C41 109.3(4) . . ?
C42 C41 C40 112.1(5) . . ?
N30 C43 C44 116.9(4) . . ?
C45 C44 C43 108.5(5) . . ?
C46 C45 C44 113.2(5) . . ?
C55 N50 C59 111.3(4) . . ?
C55 N50 C51 111.3(4) . . ?
C59 N50 C51 105.3(4) . . ?
C55 N50 C63 107.0(4) . . ?
C59 N50 C63 111.0(4) . . ?
C51 N50 C63 111.2(4) . . ?
C52X C51 N50 109.6(15) . . ?
C52 C51 N50 121.0(10) . . ?
C53 C52 C51 111.4(10) . . ?
C52 C53 C54 114.4(13) . . ?
C53X C52X C51 104.8(19) . . ?
C54X C53X C52X 108(5) . . ?
N50 C55 C56 114.9(5) . . ?
C55 C56 C57 110.1(5) . . ?
C58 C57 C56 114.8(6) . . ?
N50 C59 C60 116.5(5) . . ?
C61 C60 C59 110.4(5) . . ?
C60 C61 C62 112.6(5) . . ?
C64 C63 N50 116.1(5) . . ?
C63 C64 C65 111.3(5) . . ?
C64 C65 C66 112.0(5) . . ?
N70 C71 C72 178.3(8) . . ?

loop_
_geom_bond_atom_site_label_1
_geom_bond_atom_site_label_2
_geom_bond_distance
_geom_bond_site_symmetry_2
_geom_bond_publ_flag
Cr1 S1 2.3126(18) . ?
Cr1 S2 2.3167(16) . ?
Cr1 S22 2.3254(15) . ?
Cr1 S21 2.3297(16) . ?
Cr1 S11 2.3491(16) . ?
Cr1 S12 2.3593(17) . ?
S1 C1 1.739(6) . ?
S2 C2 1.739(6) . ?
C1 C2 1.396(8) . ?
C1 C6 1.414(9) . ?
C2 C3 1.403(9) . ?
C3 C4 1.374(10) . ?
C3 Cl3 1.743(7) . ?
C4 C5 1.395(12) . ?
C5 C6 1.371(11) . ?
C6 Cl6 1.749(8) . ?
S11 C11 1.746(6) . ?
S12 C12 1.742(6) . ?
C11 C12 1.400(8) . ?
C11 C16 1.412(8) . ?
C12 C13 1.396(8) . ?
C13 C14 1.386(10) . ?
C13 Cl13 1.746(7) . ?
C14 C15 1.386(10) . ?
C15 C16 1.381(10) . ?
C16 Cl16 1.761(7) . ?
S21 C21 1.744(5) . ?
S22 C22 1.740(5) . ?
C21 C26 1.382(7) . ?
C21 C22 1.422(7) . ?
C22 C23 1.392(7) . ?
C23 C24 1.382(8) . ?
C23 Cl23 1.756(5) . ?
C24 C25 1.392(8) . ?
C25 C26 1.384(8) . ?
C26 Cl26 1.757(5) . ?
N30 C39 1.503(7) . ?
N30 C31 1.507(7) . ?
N30 C43 1.526(7) . ?
N30 C35 1.533(7) . ?
C31 C32 1.501(9) . ?
C32 C33 1.532(9) . ?
C33 C34 1.463(11) . ?
C35 C36 1.524(9) . ?
C36 C37 1.532(8) . ?
C37 C38 1.503(10) . ?
C39 C40 1.510(8) . ?
C40 C41 1.536(7) . ?
C41 C42 1.517(9) . ?
C43 C44 1.527(8) . ?
C44 C45 1.523(8) . ?
C45 C46 1.506(9) . ?
N50 C55 1.513(7) . ?
N50 C59 1.522(7) . ?
N50 C51 1.525(7) . ?
N50 C63 1.525(7) . ?
C51 C52X 1.520(9) . ?
C51 C52 1.521(8) . ?
C52 C53 1.516(9) . ?
C53 C54 1.516(9) . ?
C52X C53X 1.515(10) . ?
C53X C54X 1.514(9) . ?
C55 C56 1.523(8) . ?
C56 C57 1.531(8) . ?
C57 C58 1.503(9) . ?
C59 C60 1.529(8) . ?
C60 C61 1.512(8) . ?
C61 C62 1.526(8) . ?
C63 C64 1.506(8) . ?
C64 C65 1.520(8) . ?
C65 C66 1.536(9) . ?
N70 C71 1.072(8) . ?
C71 C72 1.480(10) . ?

loop_
_geom_torsion_atom_site_label_1
_geom_torsion_atom_site_label_2
_geom_torsion_atom_site_label_3
_geom_torsion_atom_site_label_4
_geom_torsion
_geom_torsion_site_symmetry_1
_geom_torsion_site_symmetry_2
_geom_torsion_site_symmetry_3
_geom_torsion_site_symmetry_4
_geom_torsion_publ_flag
S2 Cr1 S1 C1 13.80(19) . . . . ?
S22 Cr1 S1 C1 -69.76(19) . . . . ?
S21 Cr1 S1 C1 -155.81(19) . . . . ?
S11 Cr1 S1 C1 121.16(19) . . . . ?
S12 Cr1 S1 C1 57.5(4) . . . . ?
S1 Cr1 S2 C2 -15.46(19) . . . . ?
S22 Cr1 S2 C2 84.38(19) . . . . ?
S21 Cr1 S2 C2 70.0(4) . . . . ?
S11 Cr1 S2 C2 -104.0(2) . . . . ?
S12 Cr1 S2 C2 172.96(19) . . . . ?
Cr1 S1 C1 C2 -9.6(5) . . . . ?
Cr1 S1 C1 C6 168.5(4) . . . . ?
C6 C1 C2 C3 0.7(8) . . . . ?
S1 C1 C2 C3 178.7(4) . . . . ?
C6 C1 C2 S2 178.1(4) . . . . ?
S1 C1 C2 S2 -3.9(7) . . . . ?
Cr1 S2 C2 C1 15.1(5) . . . . ?
Cr1 S2 C2 C3 -167.6(4) . . . . ?
C1 C2 C3 C4 -1.5(9) . . . . ?
S2 C2 C3 C4 -178.8(5) . . . . ?
C1 C2 C3 Cl3 -179.9(4) . . . . ?
S2 C2 C3 Cl3 2.8(7) . . . . ?
C2 C3 C4 C5 1.3(10) . . . . ?
Cl3 C3 C4 C5 179.7(6) . . . . ?
C3 C4 C5 C6 -0.3(11) . . . . ?
C4 C5 C6 C1 -0.5(11) . . . . ?
C4 C5 C6 Cl6 -179.3(6) . . . . ?
C2 C1 C6 C5 0.3(9) . . . . ?
S1 C1 C6 C5 -177.8(5) . . . . ?
C2 C1 C6 Cl6 179.0(4) . . . . ?
S1 C1 C6 Cl6 0.9(7) . . . . ?
S1 Cr1 S11 C11 -179.19(19) . . . . ?
S2 Cr1 S11 C11 -92.81(19) . . . . ?
S22 Cr1 S11 C11 50.6(3) . . . . ?
S21 Cr1 S11 C11 88.27(19) . . . . ?
S12 Cr1 S11 C11 -10.12(19) . . . . ?
S1 Cr1 S12 C12 73.2(4) . . . . ?
S2 Cr1 S12 C12 117.0(2) . . . . ?
S22 Cr1 S12 C12 -158.6(2) . . . . ?
S21 Cr1 S12 C12 -73.2(2) . . . . ?
S11 Cr1 S12 C12 9.1(2) . . . . ?
Cr1 S11 C11 C12 10.2(5) . . . . ?
Cr1 S11 C11 C16 -171.7(4) . . . . ?
C16 C11 C12 C13 -0.2(8) . . . . ?
S11 C11 C12 C13 177.9(4) . . . . ?
C16 C11 C12 S12 179.1(4) . . . . ?
S11 C11 C12 S12 -2.8(6) . . . . ?
Cr1 S12 C12 C13 173.1(4) . . . . ?
Cr1 S12 C12 C11 -6.2(5) . . . . ?
C11 C12 C13 C14 1.7(9) . . . . ?
S12 C12 C13 C14 -177.6(5) . . . . ?
C11 C12 C13 Cl13 -177.3(4) . . . . ?
S12 C12 C13 Cl13 3.3(7) . . . . ?
C12 C13 C14 C15 -1.7(10) . . . . ?
Cl13 C13 C14 C15 177.4(5) . . . . ?
C13 C14 C15 C16 0.2(10) . . . . ?
C14 C15 C16 C11 1.3(10) . . . . ?
C14 C15 C16 Cl16 -179.0(5) . . . . ?
C12 C11 C16 C15 -1.3(8) . . . . ?
S11 C11 C16 C15 -179.4(5) . . . . ?
C12 C11 C16 Cl16 179.1(4) . . . . ?
S11 C11 C16 Cl16 1.0(7) . . . . ?
S1 Cr1 S21 C21 103.1(2) . . . . ?
S2 Cr1 S21 C21 18.2(5) . . . . ?
S22 Cr1 S21 C21 3.9(2) . . . . ?
S11 Cr1 S21 C21 -167.5(2) . . . . ?
S12 Cr1 S21 C21 -83.6(2) . . . . ?
S1 Cr1 S22 C22 -96.6(2) . . . . ?
S2 Cr1 S22 C22 177.77(19) . . . . ?
S21 Cr1 S22 C22 -4.80(19) . . . . ?
S11 Cr1 S22 C22 32.6(3) . . . . ?
S12 Cr1 S22 C22 93.05(19) . . . . ?
Cr1 S21 C21 C26 176.0(4) . . . . ?
Cr1 S21 C21 C22 -2.0(5) . . . . ?
C26 C21 C22 C23 0.2(8) . . . . ?
S21 C21 C22 C23 178.3(4) . . . . ?
C26 C21 C22 S22 179.6(4) . . . . ?
S21 C21 C22 S22 -2.4(6) . . . . ?
Cr1 S22 C22 C23 -175.3(4) . . . . ?
Cr1 S22 C22 C21 5.4(5) . . . . ?
C21 C22 C23 C24 -0.2(8) . . . . ?
S22 C22 C23 C24 -179.5(4) . . . . ?
C21 C22 C23 Cl23 179.8(4) . . . . ?
S22 C22 C23 Cl23 0.4(7) . . . . ?
C22 C23 C24 C25 0.6(9) . . . . ?
Cl23 C23 C24 C25 -179.3(4) . . . . ?
C23 C24 C25 C26 -1.1(8) . . . . ?
C22 C21 C26 C25 -0.8(8) . . . . ?
S21 C21 C26 C25 -178.8(4) . . . . ?
C22 C21 C26 Cl26 178.5(4) . . . . ?
S21 C21 C26 Cl26 0.5(7) . . . . ?
C24 C25 C26 C21 1.2(9) . . . . ?
C24 C25 C26 Cl26 -178.1(4) . . . . ?
C39 N30 C31 C32 58.4(6) . . . . ?
C43 N30 C31 C32 -60.4(6) . . . . ?
C35 N30 C31 C32 179.5(5) . . . . ?
N30 C31 C32 C33 166.5(5) . . . . ?
C31 C32 C33 C34 178.0(7) . . . . ?
C39 N30 C35 C36 -48.1(7) . . . . ?
C31 N30 C35 C36 -169.8(5) . . . . ?
C43 N30 C35 C36 69.3(6) . . . . ?
N30 C35 C36 C37 167.8(5) . . . . ?
C35 C36 C37 C38 178.7(6) . . . . ?
C31 N30 C39 C40 62.1(6) . . . . ?
C43 N30 C39 C40 -176.0(5) . . . . ?
C35 N30 C39 C40 -56.2(6) . . . . ?
N30 C39 C40 C41 169.8(5) . . . . ?
C39 C40 C41 C42 170.4(5) . . . . ?
C39 N30 C43 C44 -165.0(5) . . . . ?
C31 N30 C43 C44 -43.0(7) . . . . ?
C35 N30 C43 C44 74.8(6) . . . . ?
N30 C43 C44 C45 -172.6(5) . . . . ?
C43 C44 C45 C46 -172.6(6) . . . . ?
C55 N50 C51 C52X 54(4) . . . . ?
C59 N50 C51 C52X 174(4) . . . . ?
C63 N50 C51 C52X -66(4) . . . . ?
C55 N50 C51 C52 58(3) . . . . ?
C59 N50 C51 C52 179(3) . . . . ?
C63 N50 C51 C52 -61(3) . . . . ?
N50 C51 C52 C53 162(2) . . . . ?
C51 C52 C53 C54 176(3) . . . . ?
N50 C51 C52X C53X 178(4) . . . . ?
C51 C52X C53X C54X -84(6) . . . . ?
C59 N50 C55 C56 -55.9(6) . . . . ?
C51 N50 C55 C56 61.1(6) . . . . ?
C63 N50 C55 C56 -177.3(5) . . . . ?
N50 C55 C56 C57 -178.0(5) . . . . ?
C55 C56 C57 C58 68.5(7) . . . . ?
C55 N50 C59 C60 -55.8(6) . . . . ?
C51 N50 C59 C60 -176.4(5) . . . . ?
C63 N50 C59 C60 63.2(6) . . . . ?
N50 C59 C60 C61 175.6(5) . . . . ?
C59 C60 C61 C62 177.1(5) . . . . ?
C55 N50 C63 C64 -168.0(5) . . . . ?
C59 N50 C63 C64 70.5(6) . . . . ?
C51 N50 C63 C64 -46.3(6) . . . . ?
N50 C63 C64 C65 -169.0(5) . . . . ?
C63 C64 C65 C66 179.8(5) . . . . ?

loop_
_platon_squeeze_void_nr
_platon_squeeze_void_average_x
_platon_squeeze_void_average_y
_platon_squeeze_void_average_z
_platon_squeeze_void_volume
_platon_squeeze_void_count_electrons
_platon_squeeze_void_content
1 0.000 0.500 0.000 79 12 ' '
2 -0.056 0.138 0.062 28 1 ' '
3 0.055 0.638 0.438 28 1 ' '
4 0.000 0.000 0.500 79 12 ' '
5 -0.056 0.362 0.562 28 1 ' '
6 0.055 0.862 0.938 28 1 ' '
